data_2013501
loop_
_publ_author_name
'Mohamed, E. Mothi'
'Muralidharan, Samraj '
'Panchanatheswaran, Krishnaswamy '
'Ramesh, Rengan '
'Low, John N.'
'Glidewell, Christopher'

_publ_section_title
;6,6'-Dimethoxy-2,2'-[(1<i>R</i>,2<i>R</i>)-cyclohexane-1,2-diylbis(nitrilomethylidyne)]diphenol:
 three C---H&#x00B7;&#x00B7;&#x00B7;O hydrogen bonds generate a
 three-dimensional framework
;
_journal_issue 7
_journal_name_full 'Acta Crystallographica Section C'
_journal_page_first o367
_journal_page_last o369
_journal_paper_doi 10.1107/S0108270103010205
_journal_volume 59
_journal_year 2003
_chemical_formula_iupac 'C22 H26 N2 O4'
_chemical_formula_moiety 'C22 H26 N2 O4'
_chemical_formula_sum 'C22 H26 N2 O4'
_chemical_formula_weight 382.45
_chemical_name_systematic
;
6,6'-Dimethoxy-2,2'-[(1R,2R)-cyclohexane-1,2-
diylbis(nitrilomethylidyne)]diphenol
;
_space_group_IT_number 19
_symmetry_cell_setting orthorhombic
_symmetry_space_group_name_Hall 'P 2ac 2ab'
_symmetry_space_group_name_H-M 'P 21 21 21'
_atom_sites_solution_hydrogens geom
_atom_sites_solution_primary direct
_atom_sites_solution_secondary difmap
_cell_angle_alpha 90.00
_cell_angle_beta 90.00
_cell_angle_gamma 90.00
_cell_formula_units_Z 4
_cell_length_a 7.5558(2)
_cell_length_b 13.40540(10)
_cell_length_c 20.0304(3)
_cell_measurement_reflns_used 2642
_cell_measurement_temperature 120(2)
_cell_measurement_theta_max 27.43
_cell_measurement_theta_min 3.04
_cell_volume 2028.85(6)
_computing_cell_refinement 'DENZO--SMN (Otwinowski & Minor, 1997)'
_computing_data_collection 'KappaCCD server software (Nonius, 1997)'
_computing_data_reduction 'DENZO--SMN (Otwinowski & Minor, 1997)'
_computing_molecular_graphics 'PLATON (Spek, 2003)'
_computing_publication_material 'SHELXL97 (Sheldrick, 1997) and PRPKAPPA (Ferguson, 1999)'
_computing_structure_refinement 'SHELXL97 (Sheldrick, 1997)'
_computing_structure_solution 'SHELXS97 (Sheldrick, 1997)'
_diffrn_ambient_temperature 120(2)
_diffrn_measured_fraction_theta_full 0.998
_diffrn_measured_fraction_theta_max 0.998
_diffrn_measurement_device_type 'Nonius KappaCCD'
_diffrn_measurement_method '\f scans, and \w scans with \k offsets'
_diffrn_radiation_monochromator graphite
_diffrn_radiation_source 'rotating anode'
_diffrn_radiation_type 'Mo K\a'
_diffrn_radiation_wavelength 0.71073
_diffrn_reflns_av_R_equivalents 0.071
_diffrn_reflns_av_sigmaI/netI 0.0312
_diffrn_reflns_limit_h_max 9
_diffrn_reflns_limit_h_min -9
_diffrn_reflns_limit_k_max 17
_diffrn_reflns_limit_k_min -17
_diffrn_reflns_limit_l_max 25
_diffrn_reflns_limit_l_min -25
_diffrn_reflns_number 27432
_diffrn_reflns_theta_full 27.43
_diffrn_reflns_theta_max 27.43
_diffrn_reflns_theta_min 3.04
_diffrn_standards_decay_% negligible
_exptl_absorpt_coefficient_mu 0.086
_exptl_absorpt_correction_T_max 0.994
_exptl_absorpt_correction_T_min 0.962
_exptl_absorpt_correction_type multi-scan
_exptl_absorpt_process_details 'DENZO--SMN (Otwinowski & Minor, 1997)'
_exptl_crystal_colour yellow
_exptl_crystal_density_diffrn 1.252
_exptl_crystal_density_method 'not measured'
_exptl_crystal_description plate
_exptl_crystal_F_000 816
_exptl_crystal_size_max 0.32
_exptl_crystal_size_mid 0.25
_exptl_crystal_size_min 0.08
_refine_diff_density_max 0.161
_refine_diff_density_min -0.218
_refine_ls_extinction_method none
_refine_ls_goodness_of_fit_ref 1.076
_refine_ls_hydrogen_treatment constr
_refine_ls_matrix_type full
_refine_ls_number_parameters 257
_refine_ls_number_reflns 2646
_refine_ls_number_restraints 0
_refine_ls_restrained_S_all 1.076
_refine_ls_R_factor_all 0.0387
_refine_ls_R_factor_gt 0.0352
_refine_ls_shift/su_max 0.000
_refine_ls_shift/su_mean 0.000
_refine_ls_structure_factor_coef Fsqd
_refine_ls_weighting_details 'w=1/[\s^2^(Fo^2^)+(0.0438P)^2^+0.3696P] where P=(Fo^2^+2Fc^2^)/3'
_refine_ls_weighting_scheme calc
_refine_ls_wR_factor_gt 0.0820
_refine_ls_wR_factor_ref 0.0841
_reflns_number_gt 2484
_reflns_number_total 2642
_reflns_threshold_expression I>2\s(I)
_cod_data_source_file sk1640.cif
_cod_data_source_block I
_cod_depositor_comments
;
The following automatic conversions were performed:

'_exptl_absorpt_correction_type' value 'Multi-scan' changed to
'multi-scan' according to
/home/saulius/struct/CIF-dictionaries/cif_core.dic dictionary named
'cif_core.dic' version 2.4.1 from 2010-06-29.

Automatic conversion script
Id: cif_fix_values 1715 2011-07-08 13:25:40Z adriana 
;
_cod_database_code 2013501
_cod_database_fobs_code 2013501

loop_
_symmetry_equiv_pos_as_xyz
'x, y, z'
'-x+1/2, -y, z+1/2'
'x+1/2, -y+1/2, -z'
'-x, y+1/2, -z+1/2'

loop_
_atom_site_label
_atom_site_fract_x
_atom_site_fract_y
_atom_site_fract_z
_atom_site_U_iso_or_equiv
_atom_site_adp_type
_atom_site_calc_flag
_atom_site_refinement_flags
_atom_site_occupancy
_atom_site_disorder_assembly
_atom_site_disorder_group
_atom_site_type_symbol
C1 1.0437(2) -0.11601(12) 0.67182(8) 0.0204(3) Uani d . 1 . . C
C2 0.9595(2) -0.02665(12) 0.70712(8) 0.0211(3) Uani d . 1 . . C
C3 1.1026(3) 0.04886(13) 0.72695(9) 0.0253(4) Uani d . 1 . . C
C4 1.2443(3) 0.00097(14) 0.77096(9) 0.0277(4) Uani d . 1 . . C
C5 1.3229(3) -0.09167(14) 0.73779(10) 0.0290(4) Uani d . 1 . . C
C6 1.1799(3) -0.16624(13) 0.71701(9) 0.0261(4) Uani d . 1 . . C
N11 0.9037(2) -0.18570(10) 0.65255(7) 0.0217(3) Uani d . 1 . . N
C11 0.7886(2) -0.30840(12) 0.57741(8) 0.0206(3) Uani d . 1 . . C
C12 0.6279(2) -0.31617(12) 0.61182(8) 0.0209(3) Uani d . 1 . . C
C13 0.5024(2) -0.38805(13) 0.59244(8) 0.0221(4) Uani d . 1 . . C
C14 0.5402(3) -0.45242(13) 0.53992(8) 0.0245(4) Uani d . 1 . . C
C15 0.7010(3) -0.44442(14) 0.50561(8) 0.0266(4) Uani d . 1 . . C
C16 0.8224(2) -0.37285(14) 0.52317(8) 0.0254(4) Uani d . 1 . . C
C17 0.9218(2) -0.23634(13) 0.59878(8) 0.0220(3) Uani d . 1 . . C
O12 0.58846(18) -0.25746(9) 0.66455(6) 0.0261(3) Uani d . 1 . . O
O13 0.35034(18) -0.38910(10) 0.62948(6) 0.0288(3) Uani d . 1 . . O
N21 0.8314(2) 0.02041(11) 0.66217(7) 0.0216(3) Uani d . 1 . . N
C21 0.5822(2) 0.12585(12) 0.64316(8) 0.0201(3) Uani d . 1 . . C
C22 0.5832(2) 0.10812(12) 0.57386(8) 0.0197(3) Uani d . 1 . . C
C23 0.4641(2) 0.15965(13) 0.53252(8) 0.0216(3) Uani d . 1 . . C
C24 0.3470(2) 0.22763(13) 0.55988(9) 0.0246(4) Uani d . 1 . . C
C25 0.3461(3) 0.24471(13) 0.62885(9) 0.0271(4) Uani d . 1 . . C
C26 0.4615(2) 0.19452(13) 0.66997(8) 0.0242(4) Uani d . 1 . . C
C27 0.7084(2) 0.07493(12) 0.68632(8) 0.0211(3) Uani d . 1 . . C
C131 0.2188(3) -0.46056(15) 0.61131(10) 0.0333(4) Uani d . 1 . . C
C231 0.3662(3) 0.19237(15) 0.42151(9) 0.0328(4) Uani d . 1 . . C
O22 0.69889(18) 0.04450(9) 0.54522(6) 0.0268(3) Uani d . 1 . . O
O23 0.47889(17) 0.13768(9) 0.46577(5) 0.0251(3) Uani d . 1 . . O
H1 1.1048 -0.0919 0.6306 0.025 Uiso calc R 1 . . H
H2 0.8969 -0.0502 0.7482 0.025 Uiso calc R 1 . . H
H3A 1.1587 0.0761 0.6862 0.030 Uiso calc R 1 . . H
H3B 1.0472 0.1050 0.7513 0.030 Uiso calc R 1 . . H
H4A 1.1916 -0.0178 0.8144 0.033 Uiso calc R 1 . . H
H4B 1.3397 0.0499 0.7796 0.033 Uiso calc R 1 . . H
H5A 1.4056 -0.1244 0.7692 0.035 Uiso calc R 1 . . H
H5B 1.3912 -0.0713 0.6979 0.035 Uiso calc R 1 . . H
H6A 1.2352 -0.2228 0.6931 0.031 Uiso calc R 1 . . H
H6B 1.1203 -0.1928 0.7573 0.031 Uiso calc R 1 . . H
H12 0.6763 -0.2217 0.6740 0.039 Uiso calc R 1 . . H
H13A 0.2647 -0.5280 0.6188 0.050 Uiso calc R 1 . . H
H13B 0.1887 -0.4524 0.5640 0.050 Uiso calc R 1 . . H
H13C 0.1127 -0.4503 0.6386 0.050 Uiso calc R 1 . . H
H14 0.4567 -0.5019 0.5273 0.029 Uiso calc R 1 . . H
H15 0.7263 -0.4888 0.4699 0.032 Uiso calc R 1 . . H
H16 0.9296 -0.3667 0.4987 0.030 Uiso calc R 1 . . H
H17 1.0245 -0.2268 0.5722 0.026 Uiso calc R 1 . . H
H22 0.7651 0.0201 0.5747 0.040 Uiso calc R 1 . . H
H23A 0.3899 0.2639 0.4262 0.049 Uiso calc R 1 . . H
H23B 0.2422 0.1789 0.4326 0.049 Uiso calc R 1 . . H
H23C 0.3894 0.1718 0.3754 0.049 Uiso calc R 1 . . H
H24 0.2670 0.2628 0.5318 0.030 Uiso calc R 1 . . H
H25 0.2652 0.2913 0.6474 0.032 Uiso calc R 1 . . H
H26 0.4595 0.2064 0.7167 0.029 Uiso calc R 1 . . H
H27 0.6990 0.0824 0.7334 0.025 Uiso calc R 1 . . H

loop_
_atom_site_aniso_label
_atom_site_aniso_U_11
_atom_site_aniso_U_22
_atom_site_aniso_U_33
_atom_site_aniso_U_12
_atom_site_aniso_U_13
_atom_site_aniso_U_23
C1 0.0219(8) 0.0205(8) 0.0189(7) -0.0023(7) -0.0006(7) 0.0006(6)
C2 0.0252(8) 0.0196(8) 0.0184(7) -0.0009(7) -0.0035(7) 0.0004(6)
C3 0.0295(9) 0.0193(8) 0.0271(8) -0.0011(8) -0.0052(8) -0.0010(7)
C4 0.0305(10) 0.0250(9) 0.0276(8) -0.0026(8) -0.0101(8) -0.0018(7)
C5 0.0247(9) 0.0267(9) 0.0356(10) 0.0018(8) -0.0103(8) -0.0019(8)
C6 0.0301(10) 0.0206(8) 0.0276(8) 0.0020(8) -0.0043(8) -0.0012(7)
N11 0.0248(7) 0.0200(7) 0.0204(6) -0.0020(6) -0.0019(6) -0.0011(6)
C11 0.0243(8) 0.0202(8) 0.0173(7) 0.0016(7) -0.0043(7) -0.0002(6)
C12 0.0273(9) 0.0193(8) 0.0163(7) 0.0026(7) -0.0028(7) -0.0020(6)
C13 0.0236(8) 0.0217(8) 0.0209(7) 0.0000(7) -0.0036(7) 0.0007(6)
C14 0.0282(9) 0.0209(8) 0.0245(8) 0.0013(8) -0.0097(7) -0.0032(6)
C15 0.0312(9) 0.0266(9) 0.0221(8) 0.0070(8) -0.0069(8) -0.0092(7)
C16 0.0249(9) 0.0309(9) 0.0203(7) 0.0050(8) -0.0015(7) -0.0042(7)
C17 0.0224(8) 0.0232(8) 0.0205(8) -0.0005(7) 0.0011(7) 0.0004(6)
O12 0.0288(7) 0.0280(6) 0.0216(6) -0.0068(6) 0.0048(5) -0.0088(5)
O13 0.0281(7) 0.0313(7) 0.0269(6) -0.0098(6) 0.0029(5) -0.0069(5)
N21 0.0229(7) 0.0213(7) 0.0207(6) -0.0006(6) -0.0021(6) 0.0012(5)
C21 0.0206(8) 0.0178(7) 0.0219(8) -0.0042(7) 0.0010(6) 0.0005(6)
C22 0.0194(8) 0.0172(7) 0.0224(7) -0.0004(7) 0.0026(7) -0.0013(6)
C23 0.0210(8) 0.0208(8) 0.0230(7) -0.0026(7) -0.0002(7) -0.0003(6)
C24 0.0213(9) 0.0226(8) 0.0299(9) 0.0016(7) -0.0021(7) 0.0029(7)
C25 0.0270(9) 0.0218(8) 0.0324(9) 0.0055(8) 0.0050(8) -0.0016(7)
C26 0.0274(9) 0.0219(8) 0.0233(8) -0.0015(8) 0.0054(7) -0.0019(7)
C27 0.0242(8) 0.0203(8) 0.0190(7) -0.0034(7) 0.0003(7) -0.0011(6)
C131 0.0320(10) 0.0359(11) 0.0320(9) -0.0114(9) -0.0041(9) -0.0027(8)
C231 0.0336(10) 0.0381(10) 0.0268(9) 0.0064(9) -0.0097(8) 0.0029(8)
O22 0.0269(7) 0.0326(7) 0.0210(5) 0.0116(6) -0.0010(5) -0.0027(5)
O23 0.0263(6) 0.0292(6) 0.0198(5) 0.0040(6) -0.0041(5) -0.0001(5)

loop_
_atom_type_symbol
_atom_type_description
_atom_type_scat_dispersion_real
_atom_type_scat_dispersion_imag
_atom_type_scat_source
C C 0.0033 0.0016 'International Tables Vol C Tables 4.2.6.8 and 6.1.1.4'
H H 0.0000 0.0000 'International Tables Vol C Tables 4.2.6.8 and 6.1.1.4'
N N 0.0061 0.0033 'International Tables Vol C Tables 4.2.6.8 and 6.1.1.4'
O O 0.0106 0.0060 'International Tables Vol C Tables 4.2.6.8 and 6.1.1.4'

loop_
_geom_angle_atom_site_label_1
_geom_angle_atom_site_label_2
_geom_angle_atom_site_label_3
_geom_angle
_geom_angle_publ_flag
N11 C1 C6 111.23(13) no
N11 C1 C2 108.74(14) no
C6 C1 C2 110.59(13) no
N11 C1 H1 108.7 no
C6 C1 H1 108.7 no
C2 C1 H1 108.7 no
C17 N11 C1 118.88(15) no
N11 C17 C11 121.58(16) no
N11 C17 H17 119.2 no
C11 C17 H17 119.2 no
C12 C11 C16 119.36(16) no
C12 C11 C17 120.21(15) no
C16 C11 C17 120.41(16) no
O12 C12 C11 122.20(16) no
O12 C12 C13 117.81(16) no
C11 C12 C13 119.98(15) no
C12 O12 H12 109.5 no
O13 C13 C12 115.06(14) y
O13 C13 C14 125.21(16) y
C14 C13 C12 119.72(17) no
C13 O13 C131 116.97(14) no
O13 C131 H13A 109.5 no
O13 C131 H13B 109.5 no
H13A C131 H13B 109.5 no
O13 C131 H13C 109.5 no
H13A C131 H13C 109.5 no
H13B C131 H13C 109.5 no
C13 C14 C15 120.14(17) no
C13 C14 H14 119.9 no
C15 C14 H14 119.9 no
C16 C15 C14 120.51(16) no
C16 C15 H15 119.7 no
C14 C15 H15 119.7 no
C15 C16 C11 120.26(17) no
C15 C16 H16 119.9 no
C11 C16 H16 119.9 no
N21 C2 C1 109.15(13) no
N21 C2 C3 109.93(13) no
C1 C2 C3 110.08(15) no
N21 C2 H2 109.2 no
C1 C2 H2 109.2 no
C3 C2 H2 109.2 no
C27 N21 C2 119.63(14) no
N21 C27 C21 121.30(15) no
N21 C27 H27 119.4 no
C21 C27 H27 119.4 no
C26 C21 C22 119.45(16) no
C26 C21 C27 120.38(15) no
C22 C21 C27 120.15(16) no
O22 C22 C23 118.38(14) no
O22 C22 C21 121.96(15) no
C23 C22 C21 119.64(15) no
C22 O22 H22 109.5 no
O23 C23 C22 114.60(15) y
O23 C23 C24 125.37(15) y
C24 C23 C22 120.02(15) no
C23 O23 C231 116.41(14) no
O23 C231 H23A 109.5 no
O23 C231 H23B 109.5 no
H23A C231 H23B 109.5 no
O23 C231 H23C 109.5 no
H23A C231 H23C 109.5 no
H23B C231 H23C 109.5 no
C23 C24 C25 120.10(17) no
C23 C24 H24 120.0 no
C25 C24 H24 120.0 no
C26 C25 C24 120.53(17) no
C26 C25 H25 119.7 no
C24 C25 H25 119.7 no
C25 C26 C21 120.26(16) no
C25 C26 H26 119.9 no
C21 C26 H26 119.9 no
C4 C3 C2 111.48(14) no
C4 C3 H3A 109.3 no
C2 C3 H3A 109.3 no
C4 C3 H3B 109.3 no
C2 C3 H3B 109.3 no
H3A C3 H3B 108.0 no
C3 C4 C5 111.26(14) no
C3 C4 H4A 109.4 no
C5 C4 H4A 109.4 no
C3 C4 H4B 109.4 no
C5 C4 H4B 109.4 no
H4A C4 H4B 108.0 no
C4 C5 C6 112.03(16) no
C4 C5 H5A 109.2 no
C6 C5 H5A 109.2 no
C4 C5 H5B 109.2 no
C6 C5 H5B 109.2 no
H5A C5 H5B 107.9 no
C1 C6 C5 110.43(14) no
C1 C6 H6A 109.6 no
C5 C6 H6A 109.6 no
C1 C6 H6B 109.6 no
C5 C6 H6B 109.6 no
H6A C6 H6B 108.1 no

loop_
_geom_bond_atom_site_label_1
_geom_bond_atom_site_label_2
_geom_bond_site_symmetry_2
_geom_bond_distance
_geom_bond_publ_flag
C1 N11 . 1.463(2) no
C1 C6 . 1.527(2) no
C1 C2 . 1.530(2) no
C1 H1 . 1.00 no
N11 C17 . 1.281(2) no
C17 C11 . 1.459(2) no
C17 H17 . 0.95 no
C11 C12 . 1.400(3) no
C11 C16 . 1.411(2) no
C12 O12 . 1.3504(19) no
C12 C13 . 1.406(2) no
O12 H12 . 0.84 no
C13 O13 . 1.368(2) no
C13 C14 . 1.390(2) no
O13 C131 . 1.428(2) no
C131 H13A . 0.98 no
C131 H13B . 0.98 no
C131 H13C . 0.98 no
C14 C15 . 1.400(3) no
C14 H14 . 0.95 no
C15 C16 . 1.373(3) no
C15 H15 . 0.95 no
C16 H16 . 0.95 no
C2 N21 . 1.465(2) no
C2 C3 . 1.533(2) no
C2 H2 . 1.00 no
N21 C27 . 1.278(2) no
C27 C21 . 1.457(2) no
C27 H27 . 0.95 no
C21 C26 . 1.403(2) no
C21 C22 . 1.408(2) no
C22 O22 . 1.349(2) no
C22 C23 . 1.405(2) no
O22 H22 . 0.84 no
C23 O23 . 1.3736(19) no
C23 C24 . 1.383(2) no
O23 C231 . 1.431(2) no
C231 H23A . 0.98 no
C231 H23B . 0.98 no
C231 H23C . 0.98 no
C24 C25 . 1.400(2) no
C24 H24 . 0.95 no
C25 C26 . 1.375(3) no
C25 H25 . 0.95 no
C26 H26 . 0.95 no
C3 C4 . 1.528(3) no
C3 H3A . 0.99 no
C3 H3B . 0.99 no
C4 C5 . 1.528(3) no
C4 H4A . 0.99 no
C4 H4B . 0.99 no
C5 C6 . 1.529(3) no
C5 H5A . 0.99 no
C5 H5B . 0.99 no
C6 H6A . 0.99 no
C6 H6B . 0.99 no

loop_
_geom_hbond_atom_site_label_D
_geom_hbond_atom_site_label_H
_geom_hbond_atom_site_label_A
_geom_hbond_site_symmetry_A
_geom_hbond_distance_DH
_geom_hbond_distance_HA
_geom_hbond_distance_DA
_geom_hbond_angle_DHA
_geom_hbond_publ_flag
O12 H12 N11 . 0.84 1.84 2.580(2) 147 y
O22 H22 N21 . 0.84 1.82 2.568(2) 147 y
C14 H14 O22 3_446 0.95 2.50 3.329(2) 146 y
C24 H24 O23 3_456 0.95 2.55 3.356(2) 142 y
C26 H26 O12 4_656 0.95 2.45 3.398(2) 172 y

loop_
_geom_torsion_atom_site_label_1
_geom_torsion_atom_site_label_2
_geom_torsion_atom_site_label_3
_geom_torsion_atom_site_label_4
_geom_torsion
_geom_torsion_publ_flag
C6 C1 N11 C17 -91.25(18) no
C2 C1 N11 C17 146.74(15) y
C1 N11 C17 C11 178.86(14) y
N11 C17 C11 C12 6.8(2) y
N11 C17 C11 C16 -171.31(16) no
C16 C11 C12 O12 179.26(15) no
C17 C11 C12 O12 1.1(2) no
C16 C11 C12 C13 0.3(2) no
C17 C11 C12 C13 -177.84(15) no
O12 C12 C13 O13 1.0(2) no
C11 C12 C13 O13 179.97(15) no
O12 C12 C13 C14 -177.73(15) no
C11 C12 C13 C14 1.2(2) no
C14 C13 O13 C131 -1.7(2) no
C12 C13 O13 C131 179.67(15) y
O13 C13 C14 C15 -179.85(16) no
C12 C13 C14 C15 -1.3(2) no
C13 C14 C15 C16 -0.3(3) no
C14 C15 C16 C11 1.9(3) no
C12 C11 C16 C15 -1.9(2) no
C17 C11 C16 C15 176.25(16) no
N11 C1 C2 N21 -58.28(17) no
C6 C1 C2 N21 179.32(14) no
N11 C1 C2 C3 -179.02(13) no
C6 C1 C2 C3 58.58(18) no
C1 C2 N21 C27 158.41(15) y
C3 C2 N21 C27 -80.76(19) no
C2 N21 C27 C21 177.82(15) y
N21 C27 C21 C26 -172.42(16) no
N21 C27 C21 C22 6.1(2) y
C26 C21 C22 O22 178.55(15) no
C27 C21 C22 O22 0.0(2) no
C26 C21 C22 C23 0.3(2) no
C27 C21 C22 C23 -178.29(15) no
O22 C22 C23 O23 0.6(2) no
C21 C22 C23 O23 178.98(15) no
O22 C22 C23 C24 -178.15(15) no
C21 C22 C23 C24 0.2(3) no
C24 C23 O23 C231 1.8(2) no
C22 C23 O23 C231 -176.88(15) y
O23 C23 C24 C25 -179.07(17) no
C22 C23 C24 C25 -0.4(3) no
C23 C24 C25 C26 0.2(3) no
C24 C25 C26 C21 0.3(3) no
C22 C21 C26 C25 -0.5(3) no
C27 C21 C26 C25 178.04(16) no
N21 C2 C3 C4 -176.99(14) no
C1 C2 C3 C4 -56.73(19) no
C2 C3 C4 C5 54.1(2) no
C3 C4 C5 C6 -53.5(2) no
N11 C1 C6 C5 -178.80(14) no
C2 C1 C6 C5 -57.87(19) no
C4 C5 C6 C1 55.4(2) no

loop_
_cod_related_entry_id
_cod_related_entry_database
_cod_related_entry_code
1 ChemSpider 21181554
